data_7028343
loop_
_publ_author_name
'Hou, Yin-Ling'
'Cheng, Rui-Rui'
'Xiong, Gang'
'Cui, Jian-Zhong'
'Zhao, Bin'

_publ_section_title
;
 Structures, luminescent and magnetic properties of a series of
 (3,6)-connected lanthanide-organic frameworks.
;
_journal_issue 4
_journal_name_full 'Dalton transactions (Cambridge, England : 2003)'
_journal_page_first 1814
_journal_page_last 1820
_journal_paper_doi 10.1039/c3dt52305e
_journal_volume 43
_journal_year 2014
_chemical_formula_sum 'C30 H23 O17 Pr S2'
_chemical_formula_weight 860.51
_chemical_name_systematic
; 
 ? 
;
_space_group_IT_number 14
_symmetry_cell_setting monoclinic
_symmetry_space_group_name_Hall '-P 2ybc'
_symmetry_space_group_name_H-M 'P 1 21/c 1'
_atom_sites_solution_hydrogens geom
_atom_sites_solution_primary direct
_atom_sites_solution_secondary difmap
_audit_creation_method SHELXL-97
_cell_angle_alpha 90.00
_cell_angle_beta 95.692(3)
_cell_angle_gamma 90.00
_cell_formula_units_Z 4
_cell_length_a 23.4546(7)
_cell_length_b 14.1658(6)
_cell_length_c 9.8960(4)
_cell_measurement_reflns_used 4416
_cell_measurement_temperature 124(2)
_cell_measurement_theta_max 29.1229
_cell_measurement_theta_min 2.9401
_cell_volume 3271.8(2)
_computing_cell_refinement
;
CrysAlisPro, Agilent Technologies,
Version 1.171.35.21 (release 20-01-2012 CrysAlis171 .NET)
(compiled Jan 23 2012,18:06:46)
;
_computing_data_collection
;
CrysAlisPro, Agilent Technologies,
Version 1.171.35.21 (release 20-01-2012 CrysAlis171 .NET)
(compiled Jan 23 2012,18:06:46)
;
_computing_data_reduction
;
CrysAlisPro, Agilent Technologies,
Version 1.171.35.21 (release 20-01-2012 CrysAlis171 .NET)
(compiled Jan 23 2012,18:06:46)
;
_computing_molecular_graphics 'Bruker SHELXTL'
_computing_publication_material 'Bruker SHELXTL'
_computing_structure_refinement 'SHELXL-97 (Sheldrick, 1997)'
_computing_structure_solution 'SHELXS-97 (Sheldrick, 1990)'
_diffrn_ambient_temperature 124(2)
_diffrn_detector_area_resol_mean 16.2116
_diffrn_measured_fraction_theta_full 0.998
_diffrn_measured_fraction_theta_max 0.998
_diffrn_measurement_device_type 'SuperNova, Single source at offset), Eos'
_diffrn_measurement_method '\w scans'
_diffrn_radiation_monochromator graphite
_diffrn_radiation_source 'fine-focus sealed tube'
_diffrn_radiation_type MoK\a
_diffrn_radiation_wavelength 0.71073
_diffrn_reflns_av_R_equivalents 0.0481
_diffrn_reflns_av_sigmaI/netI 0.0755
_diffrn_reflns_limit_h_max 27
_diffrn_reflns_limit_h_min -20
_diffrn_reflns_limit_k_max 15
_diffrn_reflns_limit_k_min -16
_diffrn_reflns_limit_l_max 11
_diffrn_reflns_limit_l_min -10
_diffrn_reflns_number 13564
_diffrn_reflns_theta_full 25.01
_diffrn_reflns_theta_max 25.01
_diffrn_reflns_theta_min 2.95
_exptl_absorpt_coefficient_mu 1.696
_exptl_absorpt_correction_T_max 0.8487
_exptl_absorpt_correction_T_min 0.6963
_exptl_absorpt_correction_type multi-scan
_exptl_absorpt_process_details
;
CrysAlisPro, Agilent Technologies,
Version 1.171.35.21 (release 20-01-2012 CrysAlis171 .NET)
(compiled Jan 23 2012,18:06:46)
Empirical absorption correction using spherical harmonics,
 implemented in SCALE3 ABSPACK scaling algorithm.
;
_exptl_crystal_colour lightgreen
_exptl_crystal_density_diffrn 1.747
_exptl_crystal_density_meas ?
_exptl_crystal_density_method 'not measured'
_exptl_crystal_description needle
_exptl_crystal_F_000 1720
_exptl_crystal_size_max 0.23
_exptl_crystal_size_mid 0.15
_exptl_crystal_size_min 0.10
_refine_diff_density_max 1.501
_refine_diff_density_min -0.659
_refine_diff_density_rms 0.138
_refine_ls_extinction_method none
_refine_ls_goodness_of_fit_ref 1.055
_refine_ls_hydrogen_treatment Constrained
_refine_ls_matrix_type full
_refine_ls_number_parameters 455
_refine_ls_number_reflns 5756
_refine_ls_number_restraints 0
_refine_ls_restrained_S_all 1.055
_refine_ls_R_factor_all 0.0710
_refine_ls_R_factor_gt 0.0496
_refine_ls_shift/su_max 0.001
_refine_ls_shift/su_mean 0.000
_refine_ls_structure_factor_coef Fsqd
_refine_ls_weighting_details 'calc w=1/[\s^2^(Fo^2^)+(0.0329P)^2^+12.6827P] where P=(Fo^2^+2Fc^2^)/3'
_refine_ls_weighting_scheme calc
_refine_ls_wR_factor_gt 0.1046
_refine_ls_wR_factor_ref 0.1169
_reflns_number_gt 4308
_reflns_number_total 5756
_reflns_threshold_expression >2sigma(I)
_cod_data_source_file c3dt52305e.txt
_cod_data_source_block 1
_cod_depositor_comments
;
The following automatic conversions were performed:

'_symmetry_cell_setting' value 'Monoclinic' changed to 'monoclinic'
according to
/usr/data/users/saulius/automatic-downloads/current/RSC/lib/dictionaries/cif_core.dic
dictionary named 'cif_core.dic' version 2.4.2 from 2011-04-26.

Automatic conversion script
Id: cif_fix_values 2281 2013-09-26 08:29:07Z andrius 

The following automatic conversions were performed:

'_exptl_crystal_density_meas' value 'none' was changed to '?' - the
value is perceived as not measured.

Automatic conversion script
Id: cif_fix_values 3008 2015-01-20 13:52:24Z robertas 
;
_cod_original_sg_symbol_H-M P21/c
_cod_database_code 7028343

loop_
_symmetry_equiv_pos_as_xyz
'x, y, z'
'-x, y+1/2, -z+1/2'
'-x, -y, -z'
'x, -y-1/2, z-1/2'

loop_
_atom_site_label
_atom_site_type_symbol
_atom_site_fract_x
_atom_site_fract_y
_atom_site_fract_z
_atom_site_U_iso_or_equiv
_atom_site_adp_type
_atom_site_occupancy
_atom_site_symmetry_multiplicity
_atom_site_calc_flag
_atom_site_refinement_flags
C14 C 0.7600(4) 0.7536(6) -0.4399(10) 0.060(3) Uani 1 1 d .
H14A H 0.7475 0.8077 -0.4933 0.090 Uiso 1 1 calc R
H14B H 0.7701 0.7038 -0.4989 0.090 Uiso 1 1 calc R
H14C H 0.7928 0.7703 -0.3787 0.090 Uiso 1 1 calc R
C2 C 0.4310(2) 0.6551(4) -0.0515(6) 0.0159(14) Uani 1 1 d .
C26 C -0.1171(3) 0.3218(5) 0.5804(7) 0.0204(15) Uani 1 1 d .
C1 C 0.3721(3) 0.6824(5) -0.0154(7) 0.0197(15) Uani 1 1 d .
C5 C 0.5390(3) 0.6156(5) -0.1202(7) 0.0203(15) Uani 1 1 d .
C23 C -0.0072(3) 0.3717(5) 0.5479(7) 0.0288(18) Uani 1 1 d .
C27 C -0.1037(3) 0.3517(5) 0.4517(7) 0.0216(16) Uani 1 1 d .
H27 H -0.1318 0.3540 0.3785 0.026 Uiso 1 1 calc R
C30 C -0.1782(3) 0.2926(4) 0.5967(7) 0.0174(15) Uani 1 1 d .
C17 C 0.1787(3) 0.4873(4) 0.1617(7) 0.0193(15) Uani 1 1 d .
C25 C -0.0758(3) 0.3174(5) 0.6902(7) 0.0224(16) Uani 1 1 d .
H25 H -0.0855 0.2975 0.7745 0.027 Uiso 1 1 calc R
C7 C 0.4398(3) 0.6394(5) -0.1857(7) 0.0285(18) Uani 1 1 d .
H7 H 0.4092 0.6425 -0.2528 0.034 Uiso 1 1 calc R
C12 C 0.7147(3) 0.8762(5) -0.2550(7) 0.0270(17) Uani 1 1 d .
H12 H 0.7488 0.8931 -0.2893 0.032 Uiso 1 1 calc R
C20 C 0.1257(3) 0.3981(5) 0.3631(7) 0.0303(18) Uani 1 1 d .
C15 C 0.7064(3) 1.0399(5) -0.1729(6) 0.0182(14) Uani 1 1 d .
C4 C 0.5316(3) 0.6284(5) 0.0147(7) 0.0240(16) Uani 1 1 d .
H4 H 0.5623 0.6237 0.0814 0.029 Uiso 1 1 calc R
C11 C 0.6870(3) 0.9405(5) -0.1810(7) 0.0215(16) Uani 1 1 d .
C16 C 0.2091(3) 0.5367(5) 0.0561(6) 0.0170(14) Uani 1 1 d .
C6 C 0.4943(3) 0.6192(5) -0.2202(7) 0.0297(18) Uani 1 1 d .
H6 H 0.5004 0.6082 -0.3102 0.036 Uiso 1 1 calc R
C24 C -0.0198(3) 0.3431(5) 0.6733(7) 0.0263(17) Uani 1 1 d .
H24 H 0.0086 0.3409 0.7459 0.032 Uiso 1 1 calc R
C3 C 0.4768(3) 0.6488(5) 0.0483(7) 0.0228(16) Uani 1 1 d .
H3 H 0.4708 0.6583 0.1387 0.027 Uiso 1 1 calc R
C18 C 0.1984(3) 0.5004(5) 0.2970(7) 0.0233(16) Uani 1 1 d .
H18 H 0.2301 0.5388 0.3196 0.028 Uiso 1 1 calc R
C28 C -0.0478(3) 0.3778(5) 0.4367(7) 0.0266(17) Uani 1 1 d .
C8 C 0.6424(3) 0.7627(5) -0.2267(8) 0.0286(18) Uani 1 1 d .
C22 C 0.1321(3) 0.4286(5) 0.1283(7) 0.0306(18) Uani 1 1 d .
H22 H 0.1189 0.4193 0.0375 0.037 Uiso 1 1 calc R
C13 C 0.6928(3) 0.7867(5) -0.2794(8) 0.0311(19) Uani 1 1 d .
C21 C 0.1048(3) 0.3834(5) 0.2288(8) 0.0320(18) Uani 1 1 d .
H21 H 0.0733 0.3444 0.2065 0.038 Uiso 1 1 calc R
C29 C -0.0717(3) 0.4375(6) 0.2114(8) 0.044(2) Uani 1 1 d .
H29A H -0.0535 0.4629 0.1368 0.066 Uiso 1 1 calc R
H29B H -0.0962 0.4846 0.2449 0.066 Uiso 1 1 calc R
H29C H -0.0942 0.3835 0.1813 0.066 Uiso 1 1 calc R
C19 C 0.1720(3) 0.4578(5) 0.3979(7) 0.0275(17) Uani 1 1 d .
H19 H 0.1848 0.4685 0.4885 0.033 Uiso 1 1 calc R
C10 C 0.6370(3) 0.9145(5) -0.1253(8) 0.0318(19) Uani 1 1 d .
H10 H 0.6189 0.9568 -0.0716 0.038 Uiso 1 1 calc R
C9 C 0.6143(3) 0.8250(5) -0.1507(8) 0.038(2) Uani 1 1 d .
H9 H 0.5803 0.8075 -0.1165 0.046 Uiso 1 1 calc R
O16 O -0.21517(17) 0.2999(3) 0.4976(5) 0.0199(10) Uani 1 1 d .
O2 O 0.36603(18) 0.7002(3) 0.1057(5) 0.0248(11) Uani 1 1 d .
O8 O 0.74814(18) 1.0683(3) -0.2335(5) 0.0229(11) Uani 1 1 d .
O10 O 0.24178(19) 0.6018(3) 0.0821(5) 0.0249(11) Uani 1 1 d .
O5 O 0.65023(18) 0.5967(3) -0.0585(6) 0.0359(13) Uani 1 1 d .
O3 O 0.33239(17) 0.6867(3) -0.1098(5) 0.0247(11) Uani 1 1 d .
O9 O 0.67893(17) 1.0991(3) -0.1048(4) 0.0186(10) Uani 1 1 d .
O1 O 0.31992(17) 0.6194(3) 0.3345(5) 0.0236(11) Uani 1 1 d .
H1A H 0.3036 0.6161 0.4073 0.035 Uiso 1 1 d R
H1B H 0.3146 0.5683 0.2901 0.035 Uiso 1 1 d R
O17 O -0.18850(17) 0.2639(3) 0.7124(5) 0.0233(11) Uani 1 1 d .
O11 O 0.19728(19) 0.5016(3) -0.0666(5) 0.0248(11) Uani 1 1 d .
H11 H 0.2172 0.5278 -0.1191 0.037 Uiso 1 1 calc R
O4 O 0.60294(19) 0.5114(3) -0.2580(6) 0.0359(14) Uani 1 1 d .
O6 O 0.61677(19) 0.6754(3) -0.2726(5) 0.0304(12) Uani 1 1 d .
O14 O 0.04886(19) 0.4076(4) 0.5314(5) 0.0348(13) Uani 1 1 d .
O12 O 0.1372(2) 0.3307(4) 0.6103(5) 0.0453(15) Uani 1 1 d .
O15 O -0.02925(19) 0.4102(4) 0.3171(5) 0.0356(13) Uani 1 1 d .
O7 O 0.7141(2) 0.7219(4) -0.3628(7) 0.0539(18) Uani 1 1 d .
O13 O 0.0695(2) 0.2515(3) 0.4415(5) 0.0309(12) Uani 1 1 d .
S1 S 0.60764(7) 0.59223(12) -0.1707(2) 0.0250(4) Uani 1 1 d .
S2 S 0.09549(7) 0.33498(14) 0.4943(2) 0.0303(5) Uani 1 1 d .
Pr1 Pr 0.277824(13) 0.75367(2) 0.19245(3) 0.01318(12) Uani 1 1 d .

loop_
_atom_site_aniso_label
_atom_site_aniso_U_11
_atom_site_aniso_U_22
_atom_site_aniso_U_33
_atom_site_aniso_U_23
_atom_site_aniso_U_13
_atom_site_aniso_U_12
C14 0.044(5) 0.052(6) 0.089(8) -0.029(6) 0.036(5) -0.008(4)
C2 0.017(3) 0.015(3) 0.017(4) 0.000(3) 0.006(3) 0.005(3)
C26 0.017(3) 0.020(4) 0.025(4) -0.002(3) 0.011(3) -0.005(3)
C1 0.017(3) 0.017(4) 0.026(4) 0.000(3) 0.008(3) -0.004(3)
C5 0.015(3) 0.019(4) 0.029(4) -0.003(3) 0.009(3) 0.001(3)
C23 0.014(3) 0.046(5) 0.028(4) -0.008(4) 0.010(3) -0.014(3)
C27 0.019(3) 0.033(4) 0.013(4) -0.009(3) 0.002(3) -0.006(3)
C30 0.020(3) 0.012(3) 0.021(4) -0.005(3) 0.010(3) 0.001(3)
C17 0.020(3) 0.016(3) 0.022(4) 0.001(3) 0.007(3) -0.004(3)
C25 0.021(3) 0.032(4) 0.014(4) 0.001(3) 0.004(3) -0.002(3)
C7 0.016(3) 0.051(5) 0.018(4) -0.001(4) 0.001(3) 0.011(3)
C12 0.024(4) 0.022(4) 0.036(5) -0.009(4) 0.009(3) -0.006(3)
C20 0.021(4) 0.042(5) 0.029(4) 0.009(4) 0.006(3) -0.009(3)
C15 0.024(3) 0.022(4) 0.008(3) 0.001(3) -0.001(3) -0.003(3)
C4 0.017(3) 0.028(4) 0.026(4) -0.002(3) -0.002(3) 0.001(3)
C11 0.022(3) 0.016(4) 0.028(4) -0.001(3) 0.008(3) 0.000(3)
C16 0.019(3) 0.019(4) 0.014(4) 0.002(3) 0.007(3) 0.003(3)
C6 0.024(4) 0.045(5) 0.022(4) -0.006(4) 0.012(3) 0.009(3)
C24 0.018(3) 0.036(4) 0.025(4) -0.002(4) 0.005(3) -0.006(3)
C3 0.023(4) 0.035(4) 0.011(4) -0.005(3) 0.002(3) -0.005(3)
C18 0.023(3) 0.022(4) 0.025(4) -0.002(3) 0.003(3) -0.003(3)
C28 0.026(4) 0.037(4) 0.019(4) 0.001(4) 0.013(3) -0.007(3)
C8 0.029(4) 0.014(4) 0.044(5) 0.003(4) 0.011(3) -0.004(3)
C22 0.029(4) 0.041(5) 0.023(4) -0.004(4) 0.007(3) -0.015(3)
C13 0.032(4) 0.023(4) 0.043(5) -0.011(4) 0.022(4) 0.001(3)
C21 0.030(4) 0.031(4) 0.035(5) -0.007(4) 0.004(3) -0.017(3)
C29 0.049(5) 0.049(5) 0.035(5) 0.010(4) 0.010(4) -0.004(4)
C19 0.028(4) 0.033(4) 0.022(4) 0.000(4) 0.007(3) -0.008(3)
C10 0.031(4) 0.027(4) 0.039(5) -0.014(4) 0.014(4) 0.001(3)
C9 0.030(4) 0.032(4) 0.058(6) -0.010(4) 0.029(4) -0.010(3)
O16 0.013(2) 0.025(3) 0.023(3) -0.003(2) 0.005(2) -0.0010(19)
O2 0.023(2) 0.030(3) 0.023(3) -0.008(2) 0.012(2) -0.002(2)
O8 0.029(3) 0.017(2) 0.025(3) -0.004(2) 0.015(2) -0.003(2)
O10 0.034(3) 0.021(3) 0.021(3) -0.006(2) 0.008(2) -0.012(2)
O5 0.012(2) 0.031(3) 0.064(4) -0.008(3) -0.002(2) 0.004(2)
O3 0.017(2) 0.033(3) 0.026(3) 0.010(2) 0.008(2) 0.006(2)
O9 0.022(2) 0.018(2) 0.017(3) -0.002(2) 0.0088(19) -0.0018(19)
O1 0.029(3) 0.021(3) 0.022(3) -0.003(2) 0.008(2) 0.007(2)
O17 0.015(2) 0.033(3) 0.022(3) 0.005(2) 0.0058(19) -0.003(2)
O11 0.031(3) 0.026(3) 0.020(3) -0.006(2) 0.013(2) -0.010(2)
O4 0.031(3) 0.021(3) 0.058(4) -0.014(3) 0.019(3) 0.002(2)
O6 0.029(3) 0.028(3) 0.036(3) -0.004(3) 0.014(2) -0.010(2)
O14 0.025(3) 0.039(3) 0.041(3) -0.004(3) 0.009(2) -0.012(2)
O12 0.030(3) 0.065(4) 0.039(3) 0.021(3) -0.008(2) -0.010(3)
O15 0.029(3) 0.052(4) 0.027(3) 0.008(3) 0.009(2) -0.007(2)
O7 0.042(3) 0.039(4) 0.084(5) -0.017(3) 0.026(3) -0.007(3)
O13 0.036(3) 0.022(3) 0.035(3) 0.006(3) 0.009(2) -0.001(2)
S1 0.0184(9) 0.0195(9) 0.0389(12) -0.0034(9) 0.0116(8) 0.0011(7)
S2 0.0269(10) 0.0337(11) 0.0304(11) 0.0082(9) 0.0028(8) -0.0037(8)
Pr1 0.01152(18) 0.0149(2) 0.0139(2) 0.00012(16) 0.00522(13) -0.00120(14)

loop_
_atom_type_symbol
_atom_type_description
_atom_type_scat_dispersion_real
_atom_type_scat_dispersion_imag
_atom_type_scat_source
C C 0.0033 0.0016 'International Tables Vol C Tables 4.2.6.8 and 6.1.1.4'
H H 0.0000 0.0000 'International Tables Vol C Tables 4.2.6.8 and 6.1.1.4'
O O 0.0106 0.0060 'International Tables Vol C Tables 4.2.6.8 and 6.1.1.4'
Pr Pr -0.2180 2.8214 'International Tables Vol C Tables 4.2.6.8 and 6.1.1.4'
S S 0.1246 0.1234 'International Tables Vol C Tables 4.2.6.8 and 6.1.1.4'

loop_
_geom_angle_atom_site_label_1
_geom_angle_atom_site_label_2
_geom_angle_atom_site_label_3
_geom_angle
_geom_angle_site_symmetry_1
_geom_angle_site_symmetry_3
C7 C2 C3 119.6(6) . .
C7 C2 C1 119.7(6) . .
C3 C2 C1 120.6(6) . .
C25 C26 C27 121.6(6) . .
C25 C26 C30 120.0(6) . .
C27 C26 C30 118.4(6) . .
O2 C1 O3 124.0(6) . .
O2 C1 C2 118.3(6) . .
O3 C1 C2 117.7(6) . .
C6 C5 C4 122.4(6) . .
C6 C5 S1 117.2(5) . .
C4 C5 S1 120.4(5) . .
C24 C23 C28 123.2(6) . .
C24 C23 O14 119.5(6) . .
C28 C23 O14 117.0(6) . .
C28 C27 C26 118.4(6) . .
O16 C30 O17 124.0(6) . .
O16 C30 C26 119.0(6) . .
O17 C30 C26 117.0(6) . .
C18 C17 C22 119.3(6) . .
C18 C17 C16 118.5(6) . .
C22 C17 C16 122.2(6) . .
C26 C25 C24 119.4(6) . .
C2 C7 C6 120.0(6) . .
C11 C12 C13 121.0(6) . .
C21 C20 C19 121.4(6) . .
C21 C20 S2 119.7(5) . .
C19 C20 S2 118.8(6) . .
O8 C15 O9 119.5(6) . .
O8 C15 C11 121.7(6) . .
O9 C15 C11 118.8(5) . .
O8 C15 Pr1 63.0(3) . 3_675
O9 C15 Pr1 57.5(3) . 3_675
C11 C15 Pr1 167.9(5) . 3_675
C5 C4 C3 117.9(6) . .
C12 C11 C10 119.8(6) . .
C12 C11 C15 120.1(6) . .
C10 C11 C15 119.7(6) . .
O10 C16 O11 123.7(6) . .
O10 C16 C17 122.9(6) . .
O11 C16 C17 113.4(5) . .
C5 C6 C7 119.3(6) . .
C23 C24 C25 118.6(6) . .
C4 C3 C2 120.8(6) . .
C19 C18 C17 121.0(6) . .
O15 C28 C23 116.9(6) . .
O15 C28 C27 124.3(6) . .
C23 C28 C27 118.8(6) . .
C9 C8 C13 121.6(6) . .
C9 C8 O6 121.4(6) . .
C13 C8 O6 116.3(6) . .
C17 C22 C21 120.9(7) . .
O7 C13 C12 124.9(6) . .
O7 C13 C8 116.2(6) . .
C12 C13 C8 118.6(6) . .
C20 C21 C22 118.1(6) . .
C18 C19 C20 119.1(7) . .
C9 C10 C11 119.5(6) . .
C8 C9 C10 119.4(6) . .
C30 O16 Pr1 158.8(4) . 2_545
C1 O2 Pr1 125.7(4) . .
C15 O8 Pr1 91.7(4) . 3_675
C16 O10 Pr1 157.0(4) . .
C1 O3 Pr1 158.1(4) . 4_575
C15 O9 Pr1 96.9(3) . 3_675
C30 O17 Pr1 130.2(4) . 3_566
C8 O6 S1 121.5(5) . .
C23 O14 S2 117.5(4) . .
C28 O15 C29 117.6(5) . .
C13 O7 C14 116.5(6) . .
O5 S1 O4 120.9(3) . .
O5 S1 O6 109.7(3) . .
O4 S1 O6 102.6(3) . .
O5 S1 C5 111.2(3) . .
O4 S1 C5 107.6(3) . .
O6 S1 C5 103.1(3) . .
O13 S2 O12 119.9(3) . .
O13 S2 O14 110.6(3) . .
O12 S2 O14 106.1(3) . .
O13 S2 C20 109.9(3) . .
O12 S2 C20 108.4(3) . .
O14 S2 C20 100.3(3) . .
O16 Pr1 O3 142.77(16) 2 4_576
O16 Pr1 O17 80.93(14) 2 3_566
O3 Pr1 O17 97.67(14) 4_576 3_566
O16 Pr1 O2 106.77(15) 2 .
O3 Pr1 O2 89.65(15) 4_576 .
O17 Pr1 O2 155.89(16) 3_566 .
O16 Pr1 O1 146.70(15) 2 .
O3 Pr1 O1 70.08(15) 4_576 .
O17 Pr1 O1 90.69(14) 3_566 .
O2 Pr1 O1 70.19(15) . .
O16 Pr1 O9 74.65(14) 2 3_675
O3 Pr1 O9 77.69(15) 4_576 3_675
O17 Pr1 O9 128.44(14) 3_566 3_675
O2 Pr1 O9 75.54(14) . 3_675
O1 Pr1 O9 132.31(14) . 3_675
O16 Pr1 O10 74.71(15) 2 .
O3 Pr1 O10 141.98(16) 4_576 .
O17 Pr1 O10 79.20(15) 3_566 .
O2 Pr1 O10 80.92(14) . .
O1 Pr1 O10 72.07(15) . .
O9 Pr1 O10 133.54(14) 3_675 .
O16 Pr1 O8 73.88(15) 2 3_675
O3 Pr1 O8 69.37(15) 4_576 3_675
O17 Pr1 O8 79.29(14) 3_566 3_675
O2 Pr1 O8 124.66(14) . 3_675
O1 Pr1 O8 136.32(15) . 3_675
O9 Pr1 O8 50.65(12) 3_675 3_675
O10 Pr1 O8 144.19(15) . 3_675
O16 Pr1 C15 75.27(16) 2 3_675
O3 Pr1 C15 69.05(17) 4_576 3_675
O17 Pr1 C15 104.41(16) 3_566 3_675
O2 Pr1 C15 99.67(16) . 3_675
O1 Pr1 C15 137.86(16) . 3_675
O9 Pr1 C15 25.63(14) 3_675 3_675
O10 Pr1 C15 148.75(16) . 3_675
O8 Pr1 C15 25.30(14) 3_675 3_675

loop_
_geom_bond_atom_site_label_1
_geom_bond_atom_site_label_2
_geom_bond_distance
_geom_bond_site_symmetry_2
C14 O7 1.451(9) .
C2 C7 1.382(9) .
C2 C3 1.389(9) .
C2 C1 1.511(8) .
C26 C25 1.382(9) .
C26 C27 1.407(9) .
C26 C30 1.514(8) .
C1 O2 1.247(8) .
C1 O3 1.254(8) .
C5 C6 1.369(9) .
C5 C4 1.376(9) .
C5 S1 1.765(6) .
C23 C24 1.365(9) .
C23 C28 1.385(10) .
C23 O14 1.434(7) .
C27 C28 1.385(8) .
C30 O16 1.248(8) .
C30 O17 1.261(7) .
C17 C18 1.385(9) .
C17 C22 1.388(9) .
C17 C16 1.495(8) .
C25 C24 1.390(8) .
C7 C6 1.384(8) .
C12 C11 1.372(9) .
C12 C13 1.379(9) .
C20 C21 1.386(10) .
C20 C19 1.393(9) .
C20 S2 1.781(7) .
C15 O8 1.264(7) .
C15 O9 1.288(7) .
C15 C11 1.479(9) .
C15 Pr1 2.956(7) 3_675
C4 C3 1.387(8) .
C11 C10 1.395(9) .
C16 O10 1.211(7) .
C16 O11 1.316(7) .
C18 C19 1.366(9) .
C28 O15 1.379(8) .
C8 C9 1.371(9) .
C8 C13 1.380(9) .
C8 O6 1.428(8) .
C22 C21 1.391(9) .
C13 O7 1.362(8) .
C29 O15 1.425(9) .
C10 C9 1.388(10) .
O16 Pr1 2.362(5) 2_545
O2 Pr1 2.438(4) .
O8 Pr1 2.635(4) 3_675
O10 Pr1 2.520(4) .
O5 S1 1.420(5) .
O3 Pr1 2.384(5) 4_575
O9 Pr1 2.511(4) 3_675
O1 Pr1 2.508(4) .
O17 Pr1 2.394(4) 3_566
O4 S1 1.432(5) .
O6 S1 1.579(5) .
O14 S2 1.571(5) .
O12 S2 1.434(5) .
O13 S2 1.407(5) .
Pr1 O16 2.362(5) 2
Pr1 O3 2.384(5) 4_576
Pr1 O17 2.394(4) 3_566
Pr1 O9 2.511(4) 3_675
Pr1 O8 2.635(4) 3_675
Pr1 C15 2.956(7) 3_675
